data_7058583
loop_
_publ_author_name
'Zechel, Filip'
'Schwendt, Peter'
'Gyepes, R\'obert'
'\<Simunek, J\'an'
'Tatiersky, Jozef'
'Krivosudsky, Lukas'

_publ_section_title
;
 Vanadium(V) complexes of mandelic acid
;
_journal_name_full 'New Journal of Chemistry'
_journal_paper_doi 10.1039/C9NJ02275A
_journal_year 2019
_chemical_formula_moiety 'C16 H12 O10 V2, 2(C4 H12 N)'
_chemical_formula_sum 'C24 H36 N2 O10 V2'
_chemical_formula_weight 614.43
_space_group_crystal_system monoclinic
_space_group_IT_number 14
_space_group_name_Hall '-P 2ybc'
_space_group_name_H-M_alt 'P 1 21/c 1'
_symmetry_space_group_name_Hall '-P 2ybc'
_symmetry_space_group_name_H-M 'P 1 21/c 1'
_atom_sites_solution_hydrogens geom
_atom_sites_solution_primary direct
_audit_creation_method SHELXL-2018/3
_audit_update_record
;
2019-04-23 deposited with the CCDC.    2019-07-05 downloaded from the CCDC.
;
_cell_angle_alpha 90
_cell_angle_beta 109.3440(10)
_cell_angle_gamma 90
_cell_formula_units_Z 4
_cell_length_a 12.3039(5)
_cell_length_b 13.3030(4)
_cell_length_c 18.5521(9)
_cell_measurement_reflns_used 9734
_cell_measurement_temperature 120(2)
_cell_measurement_theta_max 35.1134
_cell_measurement_theta_min 2.4049
_cell_volume 2865.2(2)
_computing_structure_refinement 'SHELXL-2018/3 (Sheldrick, 2018)'
_computing_structure_solution 'SHELXT 2014/5 (Sheldrick, 2014)'
_diffrn_ambient_temperature 120(2)
_diffrn_measured_fraction_theta_full 0.987
_diffrn_measured_fraction_theta_max 0.882
_diffrn_measurement_device_type 'Bruker D8 VENTURE'
_diffrn_radiation_type MoK\a
_diffrn_radiation_wavelength 0.71073
_diffrn_reflns_av_R_equivalents 0.0301
_diffrn_reflns_av_unetI/netI 0.0311
_diffrn_reflns_Laue_measured_fraction_full 0.987
_diffrn_reflns_Laue_measured_fraction_max 0.882
_diffrn_reflns_limit_h_max 18
_diffrn_reflns_limit_h_min -19
_diffrn_reflns_limit_k_max 19
_diffrn_reflns_limit_k_min -20
_diffrn_reflns_limit_l_max 25
_diffrn_reflns_limit_l_min -30
_diffrn_reflns_number 48284
_diffrn_reflns_point_group_measured_fraction_full 0.987
_diffrn_reflns_point_group_measured_fraction_max 0.882
_diffrn_reflns_theta_full 25.242
_diffrn_reflns_theta_max 35.362
_diffrn_reflns_theta_min 2.329
_exptl_absorpt_coefficient_mu 0.707
_exptl_absorpt_correction_T_max 0.82
_exptl_absorpt_correction_T_min 0.72
_exptl_absorpt_correction_type multi-scan
_exptl_absorpt_process_details
;
SADABS-2016/2 - Bruker AXS area detector scaling and absorption correction
;
_exptl_crystal_colour colourless
_exptl_crystal_density_diffrn 1.424
_exptl_crystal_description prism
_exptl_crystal_F_000 1280
_exptl_crystal_size_max 0.749
_exptl_crystal_size_mid 0.321
_exptl_crystal_size_min 0.295
_refine_diff_density_max 0.802
_refine_diff_density_min -0.636
_refine_diff_density_rms 0.160
_refine_ls_extinction_method none
_refine_ls_goodness_of_fit_ref 1.066
_refine_ls_hydrogen_treatment constr
_refine_ls_matrix_type full
_refine_ls_number_parameters 352
_refine_ls_number_reflns 11633
_refine_ls_number_restraints 0
_refine_ls_restrained_S_all 1.066
_refine_ls_R_factor_all 0.0485
_refine_ls_R_factor_gt 0.0388
_refine_ls_shift/su_max 0.001
_refine_ls_shift/su_mean 0.000
_refine_ls_structure_factor_coef Fsqd
_refine_ls_weighting_details 'w=1/[\s^2^(Fo^2^)+(0.0203P)^2^+3.8341P] where P=(Fo^2^+2Fc^2^)/3'
_refine_ls_weighting_scheme calc
_refine_ls_wR_factor_gt 0.0971
_refine_ls_wR_factor_ref 0.1012
_reflns_Friedel_coverage 0.000
_reflns_number_gt 10139
_reflns_number_total 11633
_reflns_threshold_expression 'I > 2\s(I)'
_cod_data_source_file c9nj02275a2.cif
_cod_data_source_block fz3_ba
_cod_depositor_comments
;
The following automatic conversions were performed:

'_exptl_absorpt_correction_type' value 'Multi-Scan' changed to
'multi-scan' according to
/home/data/users/saulius/crontab/automatic-downloads/rss-feeds/RSC/lib/dictionaries/cif_core.dic
dictionary named 'cif_core.dic' version 2.4.2 from 2011-04-26.

Automatic conversion script
Id: cif_fix_values 4973 2017-02-22 13:04:09Z antanas 
;
_cod_database_code 7058583
_shelx_shelxl_version_number 2018/3
_shelx_space_group_comment
;
The symmetry employed for this shelxl refinement is uniquely defined
by the following loop, which should always be used as a source of
symmetry information in preference to the above space-group names.
They are only intended as comments.
;
_shelx_estimated_absorpt_t_min 0.620
_shelx_estimated_absorpt_t_max 0.819

loop_
_space_group_symop_operation_xyz
'x, y, z'
'-x, y+1/2, -z+1/2'
'-x, -y, -z'
'x, -y-1/2, z-1/2'

loop_
_atom_site_label
_atom_site_type_symbol
_atom_site_fract_x
_atom_site_fract_y
_atom_site_fract_z
_atom_site_U_iso_or_equiv
_atom_site_adp_type
_atom_site_occupancy
_atom_site_site_symmetry_order
_atom_site_calc_flag
_atom_site_refinement_flags_posn
_atom_site_refinement_flags_adp
V1 V 0.16358(2) 0.22734(2) 0.44712(2) 0.01300(5) Uani 1 1 d . .
V2 V 0.28206(2) 0.35394(2) 0.34473(2) 0.01485(5) Uani 1 1 d . .
O1 O 0.31179(9) 0.25006(8) 0.43026(6) 0.01523(19) Uani 1 1 d . .
O3 O -0.00382(10) 0.25222(9) 0.41112(8) 0.0209(2) Uani 1 1 d . .
O2 O 0.14791(9) 0.35064(8) 0.38015(7) 0.0164(2) Uani 1 1 d . .
O9 O 0.15772(10) 0.10631(8) 0.43248(7) 0.0205(2) Uani 1 1 d . .
O5 O 0.39825(11) 0.26586(9) 0.32538(7) 0.0218(2) Uani 1 1 d . .
O10 O 0.19699(11) 0.24696(10) 0.53810(7) 0.0232(2) Uani 1 1 d . .
O7 O 0.35104(11) 0.45796(9) 0.37436(9) 0.0278(3) Uani 1 1 d . .
O6 O 0.49677(12) 0.12205(11) 0.35216(8) 0.0279(3) Uani 1 1 d . .
O8 O 0.20342(11) 0.36756(11) 0.25527(7) 0.0267(3) Uani 1 1 d . .
O4 O -0.15193(11) 0.34905(10) 0.34522(10) 0.0345(3) Uani 1 1 d . .
C9 C 0.43569(13) 0.18648(12) 0.36658(9) 0.0186(3) Uani 1 1 d . .
C11 C 0.50373(12) 0.19251(11) 0.50803(9) 0.0158(2) Uani 1 1 d . .
C10 C 0.39901(12) 0.17694(11) 0.43766(9) 0.0153(2) Uani 1 1 d . .
H12 H 0.366697 0.108308 0.439200 0.018 Uiso 1 1 calc R U
C2 C -0.04974(13) 0.32709(11) 0.36598(11) 0.0207(3) Uani 1 1 d . .
C3 C 0.02477(12) 0.49761(11) 0.34506(9) 0.0150(2) Uani 1 1 d . .
C1 C 0.03562(12) 0.38589(11) 0.33763(9) 0.0161(2) Uani 1 1 d . .
H6 H 0.019989 0.369454 0.282513 0.019 Uiso 1 1 calc R U
C4 C -0.01443(15) 0.55733(13) 0.27997(10) 0.0228(3) Uani 1 1 d . .
H5 H -0.031531 0.527919 0.230791 0.027 Uiso 1 1 calc R U
C8 C 0.05108(14) 0.54183(12) 0.41680(10) 0.0211(3) Uani 1 1 d . .
H1 H 0.078207 0.501416 0.461418 0.025 Uiso 1 1 calc R U
C12 C 0.56450(14) 0.28303(13) 0.51853(10) 0.0222(3) Uani 1 1 d . .
H11 H 0.537130 0.336230 0.482961 0.027 Uiso 1 1 calc R U
C14 C 0.70454(16) 0.21869(18) 0.63282(11) 0.0321(4) Uani 1 1 d . .
H9 H 0.773064 0.227505 0.675136 0.039 Uiso 1 1 calc R U
C16 C 0.54415(15) 0.11596(13) 0.56134(10) 0.0225(3) Uani 1 1 d . .
H7 H 0.502939 0.054414 0.555412 0.027 Uiso 1 1 calc R U
C13 C 0.66437(15) 0.29601(15) 0.58036(12) 0.0283(4) Uani 1 1 d . .
H10 H 0.705335 0.357738 0.586858 0.034 Uiso 1 1 calc R U
C7 C 0.03790(16) 0.64469(14) 0.42352(13) 0.0293(4) Uani 1 1 d . .
H2 H 0.056563 0.674634 0.472617 0.035 Uiso 1 1 calc R U
C5 C -0.02855(19) 0.66037(14) 0.28709(13) 0.0323(4) Uani 1 1 d . .
H4 H -0.056200 0.700947 0.242593 0.039 Uiso 1 1 calc R U
C6 C -0.00266(18) 0.70380(13) 0.35823(14) 0.0333(4) Uani 1 1 d . .
H3 H -0.012528 0.774089 0.362679 0.040 Uiso 1 1 calc R U
C15 C 0.64489(17) 0.12907(17) 0.62346(11) 0.0316(4) Uani 1 1 d . .
H8 H 0.672429 0.076247 0.659356 0.038 Uiso 1 1 calc R U
N1 N 0.36708(11) 0.04677(11) 0.14907(8) 0.0194(2) Uani 1 1 d . .
C17 C 0.26567(14) 0.08105(14) 0.17011(11) 0.0245(3) Uani 1 1 d . .
H13 H 0.211203 0.025300 0.163699 0.037 Uiso 1 1 calc R U
H14 H 0.227646 0.136979 0.136943 0.037 Uiso 1 1 calc R U
H15 H 0.291744 0.103318 0.223478 0.037 Uiso 1 1 calc R U
C18 C 0.44986(16) 0.13195(16) 0.15985(11) 0.0289(4) Uani 1 1 d . .
H16 H 0.412640 0.187485 0.125951 0.043 Uiso 1 1 calc R U
H17 H 0.517625 0.109548 0.147638 0.043 Uiso 1 1 calc R U
H18 H 0.473697 0.154749 0.213054 0.043 Uiso 1 1 calc R U
C19 C 0.42363(16) -0.03950(15) 0.19930(11) 0.0285(4) Uani 1 1 d . .
H19 H 0.490181 -0.062253 0.185816 0.043 Uiso 1 1 calc R U
H20 H 0.368461 -0.094827 0.192150 0.043 Uiso 1 1 calc R U
H21 H 0.449270 -0.017909 0.252819 0.043 Uiso 1 1 calc R U
C20 C 0.3289(2) 0.01397(18) 0.06764(11) 0.0372(5) Uani 1 1 d . .
H22 H 0.285430 0.068355 0.035065 0.056 Uiso 1 1 calc R U
H23 H 0.279650 -0.045561 0.061284 0.056 Uiso 1 1 calc R U
H24 H 0.396403 -0.002451 0.053056 0.056 Uiso 1 1 calc R U
N2 N 0.21587(11) 0.54071(10) 0.11523(7) 0.0151(2) Uani 1 1 d . .
C21 C 0.30184(13) 0.45805(12) 0.12395(10) 0.0185(3) Uani 1 1 d . .
H25 H 0.281351 0.418623 0.076706 0.028 Uiso 1 1 calc R U
H26 H 0.301706 0.414341 0.166438 0.028 Uiso 1 1 calc R U
H27 H 0.378741 0.487076 0.134401 0.028 Uiso 1 1 calc R U
C22 C 0.09927(13) 0.49551(14) 0.10031(10) 0.0216(3) Uani 1 1 d . .
H28 H 0.041944 0.549204 0.092283 0.032 Uiso 1 1 calc R U
H29 H 0.099324 0.454593 0.144249 0.032 Uiso 1 1 calc R U
H30 H 0.080091 0.453084 0.054612 0.032 Uiso 1 1 calc R U
C23 C 0.21438(16) 0.60638(14) 0.04917(10) 0.0241(3) Uani 1 1 d . .
H31 H 0.191468 0.566402 0.002151 0.036 Uiso 1 1 calc R U
H32 H 0.291434 0.634322 0.058112 0.036 Uiso 1 1 calc R U
H33 H 0.159261 0.661302 0.044108 0.036 Uiso 1 1 calc R U
C24 C 0.24783(15) 0.60156(13) 0.18701(10) 0.0229(3) Uani 1 1 d . .
H34 H 0.323353 0.632673 0.195883 0.034 Uiso 1 1 calc R U
H35 H 0.251132 0.557782 0.230165 0.034 Uiso 1 1 calc R U
H36 H 0.189968 0.654106 0.182008 0.034 Uiso 1 1 calc R U

loop_
_atom_site_aniso_label
_atom_site_aniso_U_11
_atom_site_aniso_U_22
_atom_site_aniso_U_33
_atom_site_aniso_U_23
_atom_site_aniso_U_13
_atom_site_aniso_U_12
V1 0.01239(10) 0.01073(10) 0.01742(11) 0.00204(8) 0.00698(8) 0.00076(7)
V2 0.01391(10) 0.01153(10) 0.02139(12) 0.00418(8) 0.00894(9) 0.00104(8)
O1 0.0126(4) 0.0127(4) 0.0225(5) 0.0040(4) 0.0087(4) 0.0041(3)
O3 0.0147(5) 0.0154(5) 0.0347(6) 0.0049(4) 0.0108(4) 0.0001(4)
O2 0.0119(4) 0.0136(4) 0.0251(5) 0.0061(4) 0.0082(4) 0.0042(3)
O9 0.0190(5) 0.0123(5) 0.0307(6) 0.0009(4) 0.0088(5) 0.0007(4)
O5 0.0229(5) 0.0235(6) 0.0234(5) 0.0031(4) 0.0135(4) 0.0060(4)
O10 0.0271(6) 0.0244(6) 0.0206(5) 0.0001(4) 0.0113(5) 0.0013(5)
O7 0.0251(6) 0.0161(5) 0.0478(8) -0.0017(5) 0.0197(6) -0.0052(4)
O6 0.0259(6) 0.0319(7) 0.0264(6) -0.0044(5) 0.0094(5) 0.0143(5)
O8 0.0239(6) 0.0337(7) 0.0236(6) 0.0106(5) 0.0094(5) 0.0051(5)
O4 0.0130(5) 0.0192(6) 0.0688(10) 0.0079(6) 0.0100(6) 0.0022(4)
C9 0.0145(6) 0.0211(7) 0.0201(7) -0.0036(5) 0.0055(5) 0.0026(5)
C11 0.0130(5) 0.0167(6) 0.0198(6) 0.0012(5) 0.0081(5) 0.0027(5)
C10 0.0125(5) 0.0119(6) 0.0220(7) 0.0013(5) 0.0066(5) 0.0030(4)
C2 0.0138(6) 0.0121(6) 0.0360(9) -0.0003(6) 0.0078(6) -0.0002(5)
C3 0.0119(5) 0.0115(5) 0.0229(7) 0.0015(5) 0.0075(5) 0.0018(4)
C1 0.0123(5) 0.0123(6) 0.0227(7) 0.0014(5) 0.0044(5) 0.0028(4)
C4 0.0267(7) 0.0181(7) 0.0279(8) 0.0067(6) 0.0149(6) 0.0054(6)
C8 0.0179(6) 0.0183(7) 0.0262(8) -0.0026(6) 0.0061(6) -0.0005(5)
C12 0.0184(6) 0.0194(7) 0.0284(8) 0.0001(6) 0.0072(6) -0.0003(5)
C14 0.0194(7) 0.0491(12) 0.0245(8) -0.0051(8) 0.0027(6) 0.0026(7)
C16 0.0213(7) 0.0233(7) 0.0246(7) 0.0065(6) 0.0100(6) 0.0030(6)
C13 0.0207(7) 0.0302(9) 0.0338(9) -0.0087(7) 0.0088(7) -0.0041(6)
C7 0.0257(8) 0.0213(8) 0.0442(11) -0.0125(7) 0.0159(8) -0.0043(6)
C5 0.0386(10) 0.0166(7) 0.0493(12) 0.0145(7) 0.0246(9) 0.0087(7)
C6 0.0329(9) 0.0126(7) 0.0617(14) -0.0005(7) 0.0255(9) 0.0010(6)
C15 0.0266(8) 0.0419(11) 0.0250(8) 0.0108(8) 0.0065(7) 0.0073(8)
N1 0.0135(5) 0.0238(6) 0.0198(6) -0.0010(5) 0.0041(4) 0.0024(5)
C17 0.0133(6) 0.0263(8) 0.0352(9) 0.0010(7) 0.0097(6) 0.0020(5)
C18 0.0204(7) 0.0381(10) 0.0299(9) 0.0023(7) 0.0106(7) -0.0086(7)
C19 0.0227(8) 0.0296(9) 0.0316(9) 0.0061(7) 0.0069(7) 0.0099(7)
C20 0.0434(11) 0.0383(11) 0.0219(8) -0.0084(8) 0.0001(8) 0.0129(9)
N2 0.0137(5) 0.0148(5) 0.0166(5) 0.0001(4) 0.0049(4) 0.0009(4)
C21 0.0139(6) 0.0160(6) 0.0252(7) -0.0019(5) 0.0057(5) 0.0022(5)
C22 0.0113(6) 0.0286(8) 0.0233(7) 0.0036(6) 0.0036(5) -0.0002(5)
C23 0.0271(8) 0.0234(8) 0.0227(7) 0.0070(6) 0.0096(6) 0.0009(6)
C24 0.0268(8) 0.0196(7) 0.0204(7) -0.0055(6) 0.0053(6) 0.0025(6)

loop_
_atom_type_symbol
_atom_type_description
_atom_type_scat_dispersion_real
_atom_type_scat_dispersion_imag
_atom_type_scat_source
C C 0.0033 0.0016 'International Tables Vol C Tables 4.2.6.8 and 6.1.1.4'
H H 0.0000 0.0000 'International Tables Vol C Tables 4.2.6.8 and 6.1.1.4'
N N 0.0061 0.0033 'International Tables Vol C Tables 4.2.6.8 and 6.1.1.4'
O O 0.0106 0.0060 'International Tables Vol C Tables 4.2.6.8 and 6.1.1.4'
V V 0.3005 0.5294 'International Tables Vol C Tables 4.2.6.8 and 6.1.1.4'

loop_
_geom_angle_atom_site_label_1
_geom_angle_atom_site_label_2
_geom_angle_atom_site_label_3
_geom_angle
O10 V1 O9 108.34(7)
O10 V1 O3 101.65(6)
O9 V1 O3 97.22(5)
O10 V1 O1 102.21(6)
O9 V1 O1 96.72(5)
O3 V1 O1 146.86(5)
O10 V1 O2 116.59(6)
O9 V1 O2 134.96(6)
O3 V1 O2 77.29(4)
O1 V1 O2 71.59(4)
O7 V2 O8 108.52(8)
O7 V2 O2 107.96(6)
O8 V2 O2 93.54(6)
O7 V2 O5 103.85(6)
O8 V2 O5 95.88(6)
O2 V2 O5 141.84(5)
O7 V2 O1 112.02(6)
O8 V2 O1 139.34(6)
O2 V2 O1 71.34(4)
O5 V2 O1 77.61(5)
C10 O1 V1 126.01(9)
C10 O1 V2 118.23(9)
V1 O1 V2 106.83(5)
C2 O3 V1 121.86(10)
C1 O2 V2 125.05(9)
C1 O2 V1 118.91(9)
V2 O2 V1 107.60(5)
C9 O5 V2 120.98(10)
O6 C9 O5 124.39(15)
O6 C9 C10 120.38(15)
O5 C9 C10 115.23(13)
C16 C11 C12 118.88(15)
C16 C11 C10 120.95(14)
C12 C11 C10 120.11(14)
O1 C10 C11 112.91(12)
O1 C10 C9 106.75(12)
C11 C10 C9 108.74(12)
O1 C10 H12 109.5
C11 C10 H12 109.5
C9 C10 H12 109.5
O4 C2 O3 124.53(15)
O4 C2 C1 121.29(15)
O3 C2 C1 114.16(13)
C4 C3 C8 119.51(14)
C4 C3 C1 120.06(14)
C8 C3 C1 120.41(14)
O2 C1 C3 111.97(12)
O2 C1 C2 106.90(12)
C3 C1 C2 112.38(12)
O2 C1 H6 108.5
C3 C1 H6 108.5
C2 C1 H6 108.5
C3 C4 C5 119.85(18)
C3 C4 H5 120.1
C5 C4 H5 120.1
C7 C8 C3 120.35(17)
C7 C8 H1 119.8
C3 C8 H1 119.8
C13 C12 C11 120.65(16)
C13 C12 H11 119.7
C11 C12 H11 119.7
C15 C14 C13 120.02(17)
C15 C14 H9 120.0
C13 C14 H9 120.0
C11 C16 C15 120.39(17)
C11 C16 H7 119.8
C15 C16 H7 119.8
C12 C13 C14 119.96(18)
C12 C13 H10 120.0
C14 C13 H10 120.0
C8 C7 C6 119.87(18)
C8 C7 H2 120.1
C6 C7 H2 120.1
C6 C5 C4 120.44(18)
C6 C5 H4 119.8
C4 C5 H4 119.8
C5 C6 C7 119.97(17)
C5 C6 H3 120.0
C7 C6 H3 120.0
C14 C15 C16 120.09(18)
C14 C15 H8 120.0
C16 C15 H8 120.0
C20 N1 C18 109.28(16)
C20 N1 C19 109.39(15)
C18 N1 C19 110.06(14)
C20 N1 C17 110.07(14)
C18 N1 C17 108.95(14)
C19 N1 C17 109.09(14)
N1 C17 H13 109.5
N1 C17 H14 109.5
H13 C17 H14 109.5
N1 C17 H15 109.5
H13 C17 H15 109.5
H14 C17 H15 109.5
N1 C18 H16 109.5
N1 C18 H17 109.5
H16 C18 H17 109.5
N1 C18 H18 109.5
H16 C18 H18 109.5
H17 C18 H18 109.5
N1 C19 H19 109.5
N1 C19 H20 109.5
H19 C19 H20 109.5
N1 C19 H21 109.5
H19 C19 H21 109.5
H20 C19 H21 109.5
N1 C20 H22 109.5
N1 C20 H23 109.5
H22 C20 H23 109.5
N1 C20 H24 109.5
H22 C20 H24 109.5
H23 C20 H24 109.5
C24 N2 C22 109.63(13)
C24 N2 C21 109.48(12)
C22 N2 C21 108.97(12)
C24 N2 C23 109.92(13)
C22 N2 C23 109.38(12)
C21 N2 C23 109.45(12)
N2 C21 H25 109.5
N2 C21 H26 109.5
H25 C21 H26 109.5
N2 C21 H27 109.5
H25 C21 H27 109.5
H26 C21 H27 109.5
N2 C22 H28 109.5
N2 C22 H29 109.5
H28 C22 H29 109.5
N2 C22 H30 109.5
H28 C22 H30 109.5
H29 C22 H30 109.5
N2 C23 H31 109.5
N2 C23 H32 109.5
H31 C23 H32 109.5
N2 C23 H33 109.5
H31 C23 H33 109.5
H32 C23 H33 109.5
N2 C24 H34 109.5
N2 C24 H35 109.5
H34 C24 H35 109.5
N2 C24 H36 109.5
H34 C24 H36 109.5
H35 C24 H36 109.5

loop_
_geom_bond_atom_site_label_1
_geom_bond_atom_site_label_2
_geom_bond_distance
V1 O10 1.6206(12)
V1 O9 1.6305(12)
V1 O3 1.9714(11)
V1 O1 1.9730(10)
V1 O2 2.0280(11)
V2 O7 1.6213(13)
V2 O8 1.6308(13)
V2 O2 1.9690(11)
V2 O5 1.9711(12)
V2 O1 2.0438(11)
O1 C10 1.4210(17)
O3 C2 1.303(2)
O2 C1 1.4243(17)
O5 C9 1.295(2)
O6 C9 1.2265(19)
O4 C2 1.2222(19)
C9 C10 1.534(2)
C11 C16 1.392(2)
C11 C12 1.397(2)
C11 C10 1.514(2)
C10 H12 1.0000
C2 C1 1.535(2)
C3 C4 1.391(2)
C3 C8 1.392(2)
C3 C1 1.503(2)
C1 H6 1.0000
C4 C5 1.393(2)
C4 H5 0.9500
C8 C7 1.388(2)
C8 H1 0.9500
C12 C13 1.386(2)
C12 H11 0.9500
C14 C15 1.381(3)
C14 C13 1.390(3)
C14 H9 0.9500
C16 C15 1.396(3)
C16 H7 0.9500
C13 H10 0.9500
C7 C6 1.391(3)
C7 H2 0.9500
C5 C6 1.378(3)
C5 H4 0.9500
C6 H3 0.9500
C15 H8 0.9500
N1 C20 1.491(2)
N1 C18 1.492(2)
N1 C19 1.497(2)
N1 C17 1.497(2)
C17 H13 0.9800
C17 H14 0.9800
C17 H15 0.9800
C18 H16 0.9800
C18 H17 0.9800
C18 H18 0.9800
C19 H19 0.9800
C19 H20 0.9800
C19 H21 0.9800
C20 H22 0.9800
C20 H23 0.9800
C20 H24 0.9800
N2 C24 1.495(2)
N2 C22 1.494(2)
N2 C21 1.4969(19)
N2 C23 1.500(2)
C21 H25 0.9800
C21 H26 0.9800
C21 H27 0.9800
C22 H28 0.9800
C22 H29 0.9800
C22 H30 0.9800
C23 H31 0.9800
C23 H32 0.9800
C23 H33 0.9800
C24 H34 0.9800
C24 H35 0.9800
C24 H36 0.9800

loop_
_geom_hbond_atom_site_label_D
_geom_hbond_atom_site_label_H
_geom_hbond_atom_site_label_A
_geom_hbond_distance_DH
_geom_hbond_distance_HA
_geom_hbond_distance_DA
_geom_hbond_angle_DHA
_geom_hbond_site_symmetry_A
_geom_hbond_publ_flag
C10 H12 O9 1.00 2.53 3.0850(18) 115 . yes
C17 H13 O4 0.98 2.44 3.362(2) 156 2_545 yes
C17 H14 O10 0.98 2.33 3.252(2) 156 4_565 yes
C18 H18 O6 0.98 2.54 3.423(2) 150 . yes
C19 H19 O7 0.98 2.57 3.473(2) 154 2_645 yes
C19 H21 O6 0.98 2.55 3.432(2) 150 . yes
C21 H25 O10 0.98 2.44 3.206(2) 135 4_565 yes
C21 H26 O8 0.98 2.43 3.287(2) 146 . yes
C21 H27 O6 0.98 2.32 3.220(2) 152 2_655 yes
C22 H28 O9 0.98 2.46 3.357(2) 151 2 yes
C22 H29 O8 0.98 2.34 3.219(2) 149 . yes
C23 H31 O9 0.98 2.60 3.490(2) 151 4_565 yes
C23 H32 O6 0.98 2.59 3.423(2) 143 2_655 yes

loop_
_geom_torsion_atom_site_label_1
_geom_torsion_atom_site_label_2
_geom_torsion_atom_site_label_3
_geom_torsion_atom_site_label_4
_geom_torsion
V2 O5 C9 O6 170.69(13)
V2 O5 C9 C10 -9.73(19)
V1 O1 C10 C11 -107.38(12)
V2 O1 C10 C11 109.81(12)
V1 O1 C10 C9 133.19(11)
V2 O1 C10 C9 -9.62(14)
C16 C11 C10 O1 124.73(15)
C12 C11 C10 O1 -58.21(18)
C16 C11 C10 C9 -117.00(15)
C12 C11 C10 C9 60.06(17)
O6 C9 C10 O1 -168.44(15)
O5 C9 C10 O1 11.96(18)
O6 C9 C10 C11 69.46(19)
O5 C9 C10 C11 -110.14(15)
V1 O3 C2 O4 -175.97(15)
V1 O3 C2 C1 5.9(2)
V2 O2 C1 C3 -82.70(15)
V1 O2 C1 C3 133.25(11)
V2 O2 C1 C2 153.82(10)
V1 O2 C1 C2 9.77(15)
C4 C3 C1 O2 126.28(15)
C8 C3 C1 O2 -55.27(18)
C4 C3 C1 C2 -113.38(16)
C8 C3 C1 C2 65.07(18)
O4 C2 C1 O2 172.20(17)
O3 C2 C1 O2 -9.63(19)
O4 C2 C1 C3 49.0(2)
O3 C2 C1 C3 -132.85(15)
C8 C3 C4 C5 -0.9(2)
C1 C3 C4 C5 177.55(16)
C4 C3 C8 C7 0.3(2)
C1 C3 C8 C7 -178.17(15)
C16 C11 C12 C13 1.0(2)
C10 C11 C12 C13 -176.16(15)
C12 C11 C16 C15 -1.1(2)
C10 C11 C16 C15 175.98(16)
C11 C12 C13 C14 -0.3(3)
C15 C14 C13 C12 -0.1(3)
C3 C8 C7 C6 0.5(3)
C3 C4 C5 C6 0.8(3)
C4 C5 C6 C7 0.0(3)
C8 C7 C6 C5 -0.7(3)
C13 C14 C15 C16 0.0(3)
C11 C16 C15 C14 0.7(3)
